data_4134363
loop_
_publ_author_name
'Ramirez, Bianca L.'
'Lu, Connie C.'

_publ_section_title
;
 Rare-Earth Supported Nickel Catalysts for Alkyne Semihydrogenation:
 Chemo- and Regioselectivity Impacted by the Lewis Acidity and Size of the
 Support.
;
_journal_name_full 'Journal of the American Chemical Society'
_journal_paper_doi 10.1021/jacs.0c00905
_journal_year 2020
_chemical_formula_moiety 'C43 H71 N3 Ni O P3 Y'
_chemical_formula_sum 'C43 H71 N3 Ni O P3 Y'
_chemical_formula_weight 886.55
_chemical_name_common 17034_NiYL3THF
_space_group_crystal_system triclinic
_space_group_IT_number 2
_space_group_name_Hall '-P 1'
_space_group_name_H-M_alt 'P -1'
_atom_sites_solution_hydrogens geom
_audit_creation_method SHELXL-2016/6
_cell_angle_alpha 93.4220(10)
_cell_angle_beta 92.5660(10)
_cell_angle_gamma 114.5710(10)
_cell_formula_units_Z 2
_cell_length_a 10.9384(4)
_cell_length_b 12.4594(4)
_cell_length_c 20.0961(7)
_cell_measurement_reflns_used 9914
_cell_measurement_temperature 126(2)
_cell_measurement_theta_max 30.41
_cell_measurement_theta_min 2.32
_cell_volume 2479.05(15)
_computing_cell_refinement 'Bruker SAINT'
_computing_data_collection 'Bruker APEX2'
_computing_data_reduction 'Bruker SAINT'
_computing_molecular_graphics 'ShelXle Rev. 712 (Huebschle, 2011)'
_computing_publication_material 'Bruker SHELXTL'
_computing_structure_refinement 'SHELXL-2016/6 (Sheldrick, 2016)'
_computing_structure_solution 'SHELXT 2014/5 (Sheldrick, 2014)'
_diffrn_ambient_temperature 126(2)
_diffrn_measured_fraction_theta_full 0.999
_diffrn_measured_fraction_theta_max 0.999
_diffrn_measurement_device_type 'Bruker APEX-II CCD'
_diffrn_measurement_method 'area detector, omega scans per phi'
_diffrn_radiation_type MoK\a
_diffrn_radiation_wavelength 0.71073
_diffrn_reflns_av_R_equivalents 0.0828
_diffrn_reflns_av_unetI/netI 0.0423
_diffrn_reflns_Laue_measured_fraction_full 0.999
_diffrn_reflns_Laue_measured_fraction_max 0.999
_diffrn_reflns_limit_h_max 13
_diffrn_reflns_limit_h_min -13
_diffrn_reflns_limit_k_max 15
_diffrn_reflns_limit_k_min -15
_diffrn_reflns_limit_l_max 21
_diffrn_reflns_limit_l_min -25
_diffrn_reflns_number 91591
_diffrn_reflns_point_group_measured_fraction_full 0.999
_diffrn_reflns_point_group_measured_fraction_max 0.999
_diffrn_reflns_theta_full 25.242
_diffrn_reflns_theta_max 26.731
_diffrn_reflns_theta_min 2.221
_diffrn_source normal
_exptl_absorpt_coefficient_mu 1.672
_exptl_absorpt_correction_type multi-scan
_exptl_absorpt_process_details 'SADABS, R. Blessing, 1995'
_exptl_crystal_colour orange
_exptl_crystal_density_diffrn 1.188
_exptl_crystal_description block
_exptl_crystal_F_000 940
_exptl_crystal_size_max 0.120
_exptl_crystal_size_mid 0.060
_exptl_crystal_size_min 0.020
_exptl_transmission_factor_max 0.7461
_exptl_transmission_factor_min 0.6647
_refine_diff_density_max 0.459
_refine_diff_density_min -0.331
_refine_diff_density_rms 0.056
_refine_ls_extinction_method none
_refine_ls_goodness_of_fit_ref 1.024
_refine_ls_hydrogen_treatment constr
_refine_ls_matrix_type full
_refine_ls_number_parameters 494
_refine_ls_number_reflns 10522
_refine_ls_number_restraints 0
_refine_ls_restrained_S_all 1.024
_refine_ls_R_factor_all 0.0465
_refine_ls_R_factor_gt 0.0287
_refine_ls_shift/su_max 0.002
_refine_ls_shift/su_mean 0.000
_refine_ls_structure_factor_coef Fsqd
_refine_ls_weighting_details 'w=1/[\s^2^(Fo^2^)+(0.0301P)^2^+0.4866P] where P=(Fo^2^+2Fc^2^)/3'
_refine_ls_weighting_scheme calc
_refine_ls_wR_factor_gt 0.0626
_refine_ls_wR_factor_ref 0.0674
_reflns_Friedel_coverage 0.000
_reflns_number_gt 8380
_reflns_number_total 10522
_reflns_threshold_expression 'I > 2\s(I)'
_cod_data_source_file ja0c00905_si_001.cif
_cod_data_source_block 17034_Complex-7-THF
_cod_database_code 4134363
_shelx_shelxl_version_number 2016/6
_shelx_space_group_comment
;
The symmetry employed for this shelxl refinement is uniquely defined
by the following loop, which should always be used as a source of
symmetry information in preference to the above space-group names.
They are only intended as comments.
;
_shelx_estimated_absorpt_t_min 0.825
_shelx_estimated_absorpt_t_max 0.967

loop_
_space_group_symop_operation_xyz
'x, y, z'
'-x, -y, -z'

loop_
_atom_site_label
_atom_site_type_symbol
_atom_site_fract_x
_atom_site_fract_y
_atom_site_fract_z
_atom_site_U_iso_or_equiv
_atom_site_adp_type
_atom_site_occupancy
_atom_site_site_symmetry_order
_atom_site_calc_flag
_atom_site_refinement_flags_posn
_atom_site_refinement_flags_adp
_atom_site_refinement_flags_occupancy
_atom_site_disorder_assembly
_atom_site_disorder_group
Y1 Y 0.63223(2) 0.36858(2) 0.74982(2) 0.01624(5) Uani 1 1 d . . . . .
C1 C 0.3675(2) 0.53672(17) 0.81136(10) 0.0202(4) Uani 1 1 d . . . . .
H1 H 0.400737 0.565876 0.856326 0.024 Uiso 1 1 calc R U . . .
O1 O 0.69264(15) 0.53197(12) 0.68166(7) 0.0261(3) Uani 1 1 d . . . . .
Ni1 Ni 0.63232(2) 0.21763(2) 0.83303(2) 0.01516(6) Uani 1 1 d . . . . .
P1 P 0.55812(5) 0.30337(4) 0.91098(2) 0.01633(11) Uani 1 1 d . . . . .
N1 N 0.47976(16) 0.40048(14) 0.80820(8) 0.0190(4) Uani 1 1 d . . . . .
C6 C 0.39785(19) 0.44760(17) 0.77980(10) 0.0181(4) Uani 1 1 d . . . . .
P2 P 0.49464(5) 0.07379(4) 0.76197(2) 0.01843(11) Uani 1 1 d . . . . .
C2 C 0.2890(2) 0.58210(18) 0.77692(11) 0.0249(5) Uani 1 1 d . . . . .
H2 H 0.269360 0.641980 0.799005 0.030 Uiso 1 1 calc R U . . .
N2 N 0.54319(17) 0.22169(14) 0.66044(8) 0.0193(4) Uani 1 1 d . . . . .
N3 N 0.83716(16) 0.49254(13) 0.80608(8) 0.0182(4) Uani 1 1 d . . . . .
C3 C 0.2391(2) 0.54263(18) 0.71172(11) 0.0280(5) Uani 1 1 d . . . . .
H3 H 0.186774 0.575560 0.688800 0.034 Uiso 1 1 calc R U . . .
P3 P 0.84794(5) 0.28001(4) 0.82007(2) 0.01724(11) Uani 1 1 d . . . . .
C4 C 0.2665(2) 0.45385(18) 0.67994(11) 0.0271(5) Uani 1 1 d . . . . .
H4 H 0.232480 0.425472 0.634971 0.033 Uiso 1 1 calc R U . . .
C5 C 0.3430(2) 0.40669(18) 0.71358(10) 0.0239(5) Uani 1 1 d . . . . .
H5 H 0.359132 0.344852 0.691398 0.029 Uiso 1 1 calc R U . . .
C7 C 0.5085(2) 0.41950(17) 0.88071(9) 0.0202(4) Uani 1 1 d . . . . .
H7A H 0.427604 0.416057 0.902375 0.024 Uiso 1 1 calc R U . . .
H7B H 0.582521 0.498879 0.892782 0.024 Uiso 1 1 calc R U . . .
C8 C 0.6608(2) 0.38355(18) 0.98933(9) 0.0212(4) Uani 1 1 d . . . . .
H8 H 0.606955 0.417250 1.015194 0.025 Uiso 1 1 calc R U . . .
C9 C 0.6914(2) 0.3000(2) 1.03281(10) 0.0291(5) Uani 1 1 d . . . . .
H9A H 0.737665 0.260650 1.007204 0.044 Uiso 1 1 calc R U . . .
H9B H 0.606874 0.240244 1.046599 0.044 Uiso 1 1 calc R U . . .
H9C H 0.749235 0.345346 1.072518 0.044 Uiso 1 1 calc R U . . .
C10 C 0.7928(2) 0.48584(19) 0.97603(10) 0.0285(5) Uani 1 1 d . . . . .
H10A H 0.848847 0.454815 0.951981 0.043 Uiso 1 1 calc R U . . .
H10B H 0.840826 0.527829 1.018637 0.043 Uiso 1 1 calc R U . . .
H10C H 0.773542 0.540627 0.948936 0.043 Uiso 1 1 calc R U . . .
C11 C 0.3944(2) 0.20222(18) 0.94221(10) 0.0220(4) Uani 1 1 d . . . . .
H11 H 0.324290 0.188125 0.904991 0.026 Uiso 1 1 calc R U . . .
C13 C 0.3490(2) 0.2526(2) 1.00316(10) 0.0275(5) Uani 1 1 d . . . . .
H13A H 0.353044 0.330704 0.994830 0.041 Uiso 1 1 calc R U . . .
H13B H 0.408687 0.260207 1.042715 0.041 Uiso 1 1 calc R U . . .
H13C H 0.256269 0.199123 1.010792 0.041 Uiso 1 1 calc R U . . .
C12 C 0.3885(2) 0.07999(19) 0.95420(11) 0.0316(5) Uani 1 1 d . . . . .
H12A H 0.295987 0.026282 0.962103 0.047 Uiso 1 1 calc R U . . .
H12B H 0.448916 0.086971 0.993320 0.047 Uiso 1 1 calc R U . . .
H12C H 0.416663 0.048469 0.914840 0.047 Uiso 1 1 calc R U . . .
C20 C 0.5254(2) 0.10185(17) 0.67398(9) 0.0204(4) Uani 1 1 d . . . . .
H20A H 0.607217 0.091234 0.662964 0.024 Uiso 1 1 calc R U . . .
H20B H 0.448373 0.043217 0.644808 0.024 Uiso 1 1 calc R U . . .
C21 C 0.3073(2) 0.01057(18) 0.76276(11) 0.0256(5) Uani 1 1 d . . . . .
H21 H 0.286444 -0.006981 0.809902 0.031 Uiso 1 1 calc R U . . .
C22 C 0.2565(2) 0.1038(2) 0.74632(12) 0.0331(5) Uani 1 1 d . . . . .
H22A H 0.268166 0.119378 0.699259 0.050 Uiso 1 1 calc R U . . .
H22B H 0.308053 0.177110 0.774790 0.050 Uiso 1 1 calc R U . . .
H22C H 0.160800 0.074644 0.754345 0.050 Uiso 1 1 calc R U . . .
C23 C 0.2256(2) -0.1052(2) 0.71901(12) 0.0372(6) Uani 1 1 d . . . . .
H23A H 0.247945 -0.094148 0.672490 0.056 Uiso 1 1 calc R U . . .
H23B H 0.129129 -0.126953 0.721824 0.056 Uiso 1 1 calc R U . . .
H23C H 0.247735 -0.168410 0.734803 0.056 Uiso 1 1 calc R U . . .
C24 C 0.5432(2) -0.05220(18) 0.77268(10) 0.0278(5) Uani 1 1 d . . . . .
H24 H 0.643594 -0.013868 0.781195 0.033 Uiso 1 1 calc R U . . .
C25 C 0.4925(2) -0.11163(19) 0.83561(11) 0.0332(5) Uani 1 1 d . . . . .
H25A H 0.393802 -0.144216 0.832949 0.050 Uiso 1 1 calc R U . . .
H25B H 0.529564 -0.053410 0.874486 0.050 Uiso 1 1 calc R U . . .
H25C H 0.521173 -0.175776 0.840161 0.050 Uiso 1 1 calc R U . . .
C26 C 0.5162(2) -0.14163(18) 0.71195(10) 0.0310(5) Uani 1 1 d . . . . .
H26A H 0.418860 -0.182851 0.700362 0.047 Uiso 1 1 calc R U . . .
H26B H 0.551830 -0.199368 0.722713 0.047 Uiso 1 1 calc R U . . .
H26C H 0.560620 -0.099845 0.673959 0.047 Uiso 1 1 calc R U . . .
C32 C 0.8828(2) 0.61233(17) 0.82518(9) 0.0189(4) Uani 1 1 d . . . . .
C27 C 0.7914(2) 0.66646(17) 0.82338(10) 0.0225(4) Uani 1 1 d . . . . .
H27 H 0.699763 0.619699 0.808294 0.027 Uiso 1 1 calc R U . . .
C31 C 1.0161(2) 0.68731(18) 0.84952(10) 0.0250(5) Uani 1 1 d . . . . .
H31 H 1.081471 0.655658 0.851880 0.030 Uiso 1 1 calc R U . . .
C28 C 0.8319(2) 0.78510(18) 0.84291(11) 0.0290(5) Uani 1 1 d . . . . .
H28 H 0.768159 0.818421 0.839988 0.035 Uiso 1 1 calc R U . . .
C30 C 1.0547(2) 0.80565(19) 0.87009(11) 0.0328(5) Uani 1 1 d . . . . .
H30 H 1.145319 0.852785 0.886843 0.039 Uiso 1 1 calc R U . . .
C29 C 0.9640(2) 0.85671(19) 0.86673(12) 0.0348(6) Uani 1 1 d . . . . .
H29 H 0.991350 0.938223 0.880303 0.042 Uiso 1 1 calc R U . . .
C33 C 0.9343(2) 0.44415(16) 0.82473(10) 0.0202(4) Uani 1 1 d . . . . .
H33A H 0.974716 0.475606 0.870749 0.024 Uiso 1 1 calc R U . . .
H33B H 1.007706 0.468705 0.794065 0.024 Uiso 1 1 calc R U . . .
C34 C 0.9286(2) 0.24562(17) 0.74638(10) 0.0212(4) Uani 1 1 d . . . . .
H34 H 1.028362 0.287382 0.756910 0.025 Uiso 1 1 calc R U . . .
C35 C 0.8954(2) 0.11432(18) 0.73040(10) 0.0274(5) Uani 1 1 d . . . . .
H35A H 0.799942 0.071603 0.714711 0.041 Uiso 1 1 calc R U . . .
H35B H 0.913535 0.081322 0.770773 0.041 Uiso 1 1 calc R U . . .
H35C H 0.951290 0.105987 0.695469 0.041 Uiso 1 1 calc R U . . .
C36 C 0.8951(2) 0.29751(19) 0.68475(10) 0.0269(5) Uani 1 1 d . . . . .
H36A H 0.944011 0.285160 0.647504 0.040 Uiso 1 1 calc R U . . .
H36B H 0.921983 0.382561 0.694825 0.040 Uiso 1 1 calc R U . . .
H36C H 0.797944 0.258070 0.672433 0.040 Uiso 1 1 calc R U . . .
C37 C 0.9324(2) 0.24467(17) 0.89276(10) 0.0211(4) Uani 1 1 d . . . . .
H37 H 0.934851 0.300703 0.931096 0.025 Uiso 1 1 calc R U . . .
C38 C 0.8472(2) 0.12029(18) 0.91327(11) 0.0304(5) Uani 1 1 d . . . . .
H38A H 0.754683 0.111046 0.918241 0.046 Uiso 1 1 calc R U . . .
H38B H 0.885832 0.109332 0.955890 0.046 Uiso 1 1 calc R U . . .
H38C H 0.846555 0.060964 0.878806 0.046 Uiso 1 1 calc R U . . .
C39 C 1.0794(2) 0.2655(2) 0.88569(11) 0.0290(5) Uani 1 1 d . . . . .
H39A H 1.082649 0.207585 0.851395 0.044 Uiso 1 1 calc R U . . .
H39B H 1.119034 0.256400 0.928513 0.044 Uiso 1 1 calc R U . . .
H39C H 1.130471 0.345709 0.872629 0.044 Uiso 1 1 calc R U . . .
C40 C 0.6358(2) 0.61680(19) 0.66805(11) 0.0296(5) Uani 1 1 d . . . . .
H40A H 0.598297 0.637003 0.708403 0.036 Uiso 1 1 calc R U . . .
H40B H 0.563416 0.584066 0.631352 0.036 Uiso 1 1 calc R U . . .
C41 C 0.7529(3) 0.7242(2) 0.64819(12) 0.0396(6) Uani 1 1 d . . . . .
H41A H 0.807712 0.775229 0.687925 0.048 Uiso 1 1 calc R U . . .
H41B H 0.721881 0.771528 0.619680 0.048 Uiso 1 1 calc R U . . .
C42 C 0.8315(3) 0.6687(2) 0.60945(13) 0.0457(7) Uani 1 1 d . . . . .
H42A H 0.790678 0.640334 0.563214 0.055 Uiso 1 1 calc R U . . .
H42B H 0.926850 0.725428 0.607954 0.055 Uiso 1 1 calc R U . . .
C43 C 0.8198(2) 0.5665(2) 0.64972(12) 0.0379(6) Uani 1 1 d . . . . .
H43A H 0.818643 0.499538 0.620218 0.046 Uiso 1 1 calc R U . . .
H43B H 0.896664 0.591384 0.683851 0.046 Uiso 1 1 calc R U . . .
C14 C 0.5476(13) 0.3458(14) 0.5665(10) 0.022(2) Uani 0.503(7) 1 d . . P A 1
H14 H 0.538220 0.402992 0.596759 0.027 Uiso 0.503(7) 1 calc R U P A 1
C15 C 0.5607(8) 0.3671(10) 0.5007(6) 0.0284(16) Uani 0.503(7) 1 d . . P A 1
H15 H 0.553255 0.435401 0.486071 0.034 Uiso 0.503(7) 1 calc R U P A 1
C16 C 0.5849(9) 0.2912(12) 0.4542(7) 0.0295(18) Uani 0.503(7) 1 d . . P A 1
H16 H 0.594200 0.307762 0.408647 0.035 Uiso 0.503(7) 1 calc R U P A 1
C17 C 0.5950(16) 0.190(2) 0.4762(13) 0.027(3) Uani 0.503(7) 1 d . . P A 1
H17 H 0.617747 0.140421 0.446462 0.032 Uiso 0.503(7) 1 calc R U P A 1
C18 C 0.5707(2) 0.16334(18) 0.54394(10) 0.0284(5) Uani 0.503(7) 1 d . . P A 1
H18 H 0.570142 0.091040 0.556842 0.034 Uiso 0.503(7) 1 calc R U P A 1
C19 C 0.5475(2) 0.23742(17) 0.59257(10) 0.0231(5) Uani 0.503(7) 1 d . . P A 1
C14' C 0.5080(13) 0.3209(13) 0.5702(10) 0.022(2) Uani 0.497(7) 1 d . . P A 2
H14' H 0.480900 0.365614 0.601281 0.027 Uiso 0.497(7) 1 calc R U P A 2
C15' C 0.5068(9) 0.3414(10) 0.5033(6) 0.0284(16) Uani 0.497(7) 1 d . . P A 2
H15' H 0.487976 0.405150 0.489869 0.034 Uiso 0.497(7) 1 calc R U P A 2
C16' C 0.5324(9) 0.2712(12) 0.4566(7) 0.0295(18) Uani 0.497(7) 1 d . . P A 2
H16' H 0.533388 0.285263 0.410634 0.035 Uiso 0.497(7) 1 calc R U P A 2
C17' C 0.5564(16) 0.181(2) 0.4783(13) 0.027(3) Uani 0.497(7) 1 d . . P A 2
H17' H 0.563670 0.125486 0.445729 0.032 Uiso 0.497(7) 1 calc R U P A 2
C18' C 0.5707(2) 0.16334(18) 0.54394(10) 0.0284(5) Uani 0.497(7) 1 d . . P A 2
H18' H 0.595758 0.102612 0.556635 0.034 Uiso 0.497(7) 1 calc R U P A 2
C19' C 0.5475(2) 0.23742(17) 0.59257(10) 0.0231(5) Uani 0.497(7) 1 d . . P A 2

loop_
_atom_site_aniso_label
_atom_site_aniso_U_11
_atom_site_aniso_U_22
_atom_site_aniso_U_33
_atom_site_aniso_U_23
_atom_site_aniso_U_13
_atom_site_aniso_U_12
Y1 0.02072(11) 0.01779(10) 0.01302(10) -0.00194(7) -0.00106(8) 0.01151(9)
C1 0.0218(11) 0.0198(10) 0.0205(11) 0.0028(8) 0.0053(9) 0.0097(9)
O1 0.0333(9) 0.0297(8) 0.0224(8) 0.0068(6) 0.0047(7) 0.0192(7)
Ni1 0.01723(14) 0.01751(13) 0.01257(13) -0.00082(10) 0.00010(10) 0.00946(11)
P1 0.0181(3) 0.0204(3) 0.0123(2) -0.0015(2) -0.0006(2) 0.0104(2)
N1 0.0214(9) 0.0254(9) 0.0154(8) -0.0018(7) -0.0014(7) 0.0157(8)
C6 0.0163(10) 0.0196(10) 0.0193(10) 0.0031(8) 0.0028(8) 0.0081(9)
P2 0.0231(3) 0.0176(2) 0.0146(3) -0.0020(2) 0.0010(2) 0.0091(2)
C2 0.0242(12) 0.0219(11) 0.0340(13) 0.0077(9) 0.0090(10) 0.0137(10)
N2 0.0260(10) 0.0203(8) 0.0143(8) -0.0023(7) -0.0015(7) 0.0130(8)
N3 0.0183(9) 0.0173(8) 0.0202(9) -0.0014(7) -0.0012(7) 0.0091(7)
C3 0.0218(12) 0.0275(11) 0.0378(13) 0.0115(10) -0.0018(10) 0.0127(10)
P3 0.0175(3) 0.0194(3) 0.0173(3) -0.0006(2) 0.0000(2) 0.0106(2)
C4 0.0276(12) 0.0301(12) 0.0230(11) 0.0051(9) -0.0032(10) 0.0116(10)
C5 0.0257(12) 0.0241(11) 0.0234(11) 0.0002(9) -0.0004(9) 0.0127(10)
C7 0.0255(11) 0.0242(10) 0.0151(10) -0.0016(8) 0.0007(9) 0.0150(10)
C8 0.0219(11) 0.0279(11) 0.0148(10) -0.0057(8) -0.0018(8) 0.0128(10)
C9 0.0302(13) 0.0441(14) 0.0170(11) 0.0024(10) -0.0027(9) 0.0201(11)
C10 0.0266(12) 0.0310(12) 0.0226(11) -0.0084(9) -0.0027(9) 0.0087(10)
C11 0.0217(11) 0.0285(11) 0.0153(10) -0.0006(9) 0.0001(9) 0.0103(10)
C13 0.0247(12) 0.0416(13) 0.0188(11) 0.0016(10) 0.0035(9) 0.0164(11)
C12 0.0366(14) 0.0273(12) 0.0265(12) 0.0033(10) 0.0076(10) 0.0083(11)
C20 0.0253(12) 0.0201(10) 0.0162(10) -0.0014(8) 0.0019(9) 0.0103(9)
C21 0.0239(12) 0.0255(11) 0.0218(11) -0.0023(9) 0.0018(9) 0.0054(10)
C22 0.0227(12) 0.0383(13) 0.0360(13) -0.0037(11) -0.0027(10) 0.0119(11)
C23 0.0304(14) 0.0332(13) 0.0339(14) -0.0068(11) -0.0024(11) 0.0012(11)
C24 0.0418(14) 0.0236(11) 0.0229(11) -0.0008(9) 0.0025(10) 0.0190(11)
C25 0.0491(16) 0.0281(12) 0.0255(12) 0.0014(10) 0.0008(11) 0.0197(12)
C26 0.0494(15) 0.0230(11) 0.0240(12) -0.0020(9) 0.0070(11) 0.0185(11)
C32 0.0242(11) 0.0200(10) 0.0140(10) 0.0023(8) 0.0031(8) 0.0104(9)
C27 0.0274(12) 0.0228(10) 0.0193(11) 0.0000(9) 0.0016(9) 0.0127(10)
C31 0.0236(12) 0.0228(11) 0.0277(12) 0.0005(9) 0.0026(9) 0.0090(10)
C28 0.0404(14) 0.0254(11) 0.0277(12) 0.0034(10) 0.0079(10) 0.0194(11)
C30 0.0296(13) 0.0258(12) 0.0348(13) -0.0017(10) 0.0037(11) 0.0039(11)
C29 0.0434(15) 0.0191(11) 0.0383(14) -0.0011(10) 0.0080(12) 0.0096(11)
C33 0.0197(11) 0.0210(10) 0.0201(10) -0.0003(8) -0.0007(9) 0.0094(9)
C34 0.0187(11) 0.0267(11) 0.0208(11) -0.0007(9) 0.0014(9) 0.0123(9)
C35 0.0302(13) 0.0340(12) 0.0247(11) -0.0036(10) 0.0031(10) 0.0209(11)
C36 0.0264(12) 0.0339(12) 0.0226(11) 0.0017(9) 0.0049(9) 0.0148(11)
C37 0.0238(11) 0.0232(10) 0.0192(10) 0.0005(8) -0.0019(9) 0.0131(9)
C38 0.0378(14) 0.0278(12) 0.0282(12) 0.0049(10) 0.0015(10) 0.0162(11)
C39 0.0254(12) 0.0374(13) 0.0294(12) -0.0019(10) -0.0061(10) 0.0197(11)
C40 0.0392(14) 0.0312(12) 0.0279(12) 0.0086(10) 0.0033(10) 0.0232(11)
C41 0.0503(16) 0.0341(13) 0.0391(14) 0.0147(11) 0.0127(12) 0.0199(13)
C42 0.0545(18) 0.0530(16) 0.0384(15) 0.0195(13) 0.0213(13) 0.0274(15)
C43 0.0426(15) 0.0524(16) 0.0309(13) 0.0161(12) 0.0176(11) 0.0287(13)
C14 0.032(7) 0.015(5) 0.019(2) -0.003(4) -0.004(5) 0.009(5)
C15 0.043(5) 0.021(4) 0.0218(16) 0.000(3) -0.007(4) 0.015(4)
C16 0.046(6) 0.031(4) 0.0125(14) 0.001(2) 0.000(5) 0.018(5)
C17 0.043(8) 0.028(3) 0.0176(17) -0.003(2) 0.006(6) 0.022(6)
C18 0.0499(15) 0.0221(11) 0.0179(11) 0.0003(9) 0.0004(10) 0.0201(11)
C19 0.0317(12) 0.0225(11) 0.0168(10) -0.0033(8) -0.0045(9) 0.0142(10)
C14' 0.032(7) 0.015(5) 0.019(2) -0.003(4) -0.004(5) 0.009(5)
C15' 0.043(5) 0.021(4) 0.0218(16) 0.000(3) -0.007(4) 0.015(4)
C16' 0.046(6) 0.031(4) 0.0125(14) 0.001(2) 0.000(5) 0.018(5)
C17' 0.043(8) 0.028(3) 0.0176(17) -0.003(2) 0.006(6) 0.022(6)
C18' 0.0499(15) 0.0221(11) 0.0179(11) 0.0003(9) 0.0004(10) 0.0201(11)
C19' 0.0317(12) 0.0225(11) 0.0168(10) -0.0033(8) -0.0045(9) 0.0142(10)

loop_
_atom_type_symbol
_atom_type_description
_atom_type_scat_dispersion_real
_atom_type_scat_dispersion_imag
_atom_type_scat_source
C C 0.0033 0.0016 'International Tables Vol C Tables 4.2.6.8 and 6.1.1.4'
H H 0.0000 0.0000 'International Tables Vol C Tables 4.2.6.8 and 6.1.1.4'
N N 0.0061 0.0033 'International Tables Vol C Tables 4.2.6.8 and 6.1.1.4'
O O 0.0106 0.0060 'International Tables Vol C Tables 4.2.6.8 and 6.1.1.4'
P P 0.1023 0.0942 'International Tables Vol C Tables 4.2.6.8 and 6.1.1.4'
Ni Ni 0.3393 1.1124 'International Tables Vol C Tables 4.2.6.8 and 6.1.1.4'
Y Y -2.7962 3.5667 'International Tables Vol C Tables 4.2.6.8 and 6.1.1.4'

loop_
_geom_angle_atom_site_label_1
_geom_angle_atom_site_label_2
_geom_angle_atom_site_label_3
_geom_angle
_geom_angle_site_symmetry_1
_geom_angle_site_symmetry_3
_geom_angle_publ_flag
N1 Y1 N3 104.16(6) . . ?
N1 Y1 N2 115.23(6) . . ?
N3 Y1 N2 140.47(5) . . ?
N1 Y1 O1 99.07(5) . . ?
N3 Y1 O1 81.23(5) . . ?
N2 Y1 O1 95.30(5) . . ?
N1 Y1 Ni1 88.76(4) . . ?
N3 Y1 Ni1 84.79(4) . . ?
N2 Y1 Ni1 92.55(4) . . ?
O1 Y1 Ni1 165.28(4) . . ?
N1 Y1 P3 121.57(4) . . ?
N3 Y1 P3 54.99(4) . . ?
N2 Y1 P3 98.79(4) . . ?
O1 Y1 P3 124.53(4) . . ?
Ni1 Y1 P3 41.591(11) . . ?
N1 Y1 P2 94.67(4) . . ?
N3 Y1 P2 121.68(4) . . ?
N2 Y1 P2 54.03(4) . . ?
O1 Y1 P2 149.33(4) . . ?
Ni1 Y1 P2 40.427(11) . . ?
P3 Y1 P2 68.002(13) . . ?
C2 C1 C6 120.24(19) . . ?
C2 C1 H1 119.9 . . ?
C6 C1 H1 119.9 . . ?
C40 O1 C43 108.69(15) . . ?
C40 O1 Y1 134.02(12) . . ?
C43 O1 Y1 117.03(11) . . ?
P2 Ni1 P3 116.81(2) . . ?
P2 Ni1 P1 121.88(2) . . ?
P3 Ni1 P1 121.23(2) . . ?
P2 Ni1 Y1 89.344(16) . . ?
P3 Ni1 Y1 86.619(15) . . ?
P1 Ni1 Y1 91.040(15) . . ?
C8 P1 C7 100.00(9) . . ?
C8 P1 C11 102.83(9) . . ?
C7 P1 C11 99.46(9) . . ?
C8 P1 Ni1 123.09(6) . . ?
C7 P1 Ni1 114.04(6) . . ?
C11 P1 Ni1 114.03(6) . . ?
C6 N1 C7 117.77(15) . . ?
C6 N1 Y1 121.06(12) . . ?
C7 N1 Y1 116.05(11) . . ?
N1 C6 C5 118.07(17) . . ?
N1 C6 C1 124.97(18) . . ?
C5 C6 C1 116.94(17) . . ?
C20 P2 C21 103.99(10) . . ?
C20 P2 C24 102.36(9) . . ?
C21 P2 C24 106.29(10) . . ?
C20 P2 Ni1 113.49(7) . . ?
C21 P2 Ni1 123.64(7) . . ?
C24 P2 Ni1 104.93(7) . . ?
C20 P2 Y1 71.15(6) . . ?
C21 P2 Y1 112.41(6) . . ?
C24 P2 Y1 141.21(8) . . ?
Ni1 P2 Y1 50.229(12) . . ?
C3 C2 C1 121.78(19) . . ?
C3 C2 H2 119.1 . . ?
C1 C2 H2 119.1 . . ?
C19' N2 C20 112.04(15) . . ?
C19 N2 C20 112.04(15) . . ?
C19' N2 Y1 127.38(12) . . ?
C19 N2 Y1 127.38(12) . . ?
C20 N2 Y1 116.72(11) . . ?
C32 N3 C33 113.35(16) . . ?
C32 N3 Y1 127.29(12) . . ?
C33 N3 Y1 119.35(11) . . ?
C2 C3 C4 118.92(18) . . ?
C2 C3 H3 120.5 . . ?
C4 C3 H3 120.5 . . ?
C33 P3 C37 102.43(9) . . ?
C33 P3 C34 98.62(9) . . ?
C37 P3 C34 103.77(9) . . ?
C33 P3 Ni1 111.84(6) . . ?
C37 P3 Ni1 109.63(7) . . ?
C34 P3 Ni1 127.53(7) . . ?
C33 P3 Y1 73.81(6) . . ?
C37 P3 Y1 153.78(6) . . ?
C34 P3 Y1 102.45(6) . . ?
Ni1 P3 Y1 51.790(12) . . ?
C5 C4 C3 120.2(2) . . ?
C5 C4 H4 119.9 . . ?
C3 C4 H4 119.9 . . ?
C4 C5 C6 121.94(19) . . ?
C4 C5 H5 119.0 . . ?
C6 C5 H5 119.0 . . ?
N1 C7 P1 109.78(12) . . ?
N1 C7 H7A 109.7 . . ?
P1 C7 H7A 109.7 . . ?
N1 C7 H7B 109.7 . . ?
P1 C7 H7B 109.7 . . ?
H7A C7 H7B 108.2 . . ?
C10 C8 C9 109.18(17) . . ?
C10 C8 P1 112.53(14) . . ?
C9 C8 P1 111.41(14) . . ?
C10 C8 H8 107.8 . . ?
C9 C8 H8 107.8 . . ?
P1 C8 H8 107.8 . . ?
C8 C9 H9A 109.5 . . ?
C8 C9 H9B 109.5 . . ?
H9A C9 H9B 109.5 . . ?
C8 C9 H9C 109.5 . . ?
H9A C9 H9C 109.5 . . ?
H9B C9 H9C 109.5 . . ?
C8 C10 H10A 109.5 . . ?
C8 C10 H10B 109.5 . . ?
H10A C10 H10B 109.5 . . ?
C8 C10 H10C 109.5 . . ?
H10A C10 H10C 109.5 . . ?
H10B C10 H10C 109.5 . . ?
C12 C11 C13 110.27(17) . . ?
C12 C11 P1 112.91(14) . . ?
C13 C11 P1 115.84(15) . . ?
C12 C11 H11 105.6 . . ?
C13 C11 H11 105.6 . . ?
P1 C11 H11 105.6 . . ?
C11 C13 H13A 109.5 . . ?
C11 C13 H13B 109.5 . . ?
H13A C13 H13B 109.5 . . ?
C11 C13 H13C 109.5 . . ?
H13A C13 H13C 109.5 . . ?
H13B C13 H13C 109.5 . . ?
C11 C12 H12A 109.5 . . ?
C11 C12 H12B 109.5 . . ?
H12A C12 H12B 109.5 . . ?
C11 C12 H12C 109.5 . . ?
H12A C12 H12C 109.5 . . ?
H12B C12 H12C 109.5 . . ?
N2 C20 P2 112.05(12) . . ?
N2 C20 H20A 109.2 . . ?
P2 C20 H20A 109.2 . . ?
N2 C20 H20B 109.2 . . ?
P2 C20 H20B 109.2 . . ?
H20A C20 H20B 107.9 . . ?
C22 C21 C23 109.76(18) . . ?
C22 C21 P2 110.10(15) . . ?
C23 C21 P2 117.23(15) . . ?
C22 C21 H21 106.4 . . ?
C23 C21 H21 106.4 . . ?
P2 C21 H21 106.4 . . ?
C21 C22 H22A 109.5 . . ?
C21 C22 H22B 109.5 . . ?
H22A C22 H22B 109.5 . . ?
C21 C22 H22C 109.5 . . ?
H22A C22 H22C 109.5 . . ?
H22B C22 H22C 109.5 . . ?
C21 C23 H23A 109.5 . . ?
C21 C23 H23B 109.5 . . ?
H23A C23 H23B 109.5 . . ?
C21 C23 H23C 109.5 . . ?
H23A C23 H23C 109.5 . . ?
H23B C23 H23C 109.5 . . ?
C25 C24 C26 112.46(18) . . ?
C25 C24 P2 111.59(14) . . ?
C26 C24 P2 117.21(15) . . ?
C25 C24 H24 104.7 . . ?
C26 C24 H24 104.7 . . ?
P2 C24 H24 104.7 . . ?
C24 C25 H25A 109.5 . . ?
C24 C25 H25B 109.5 . . ?
H25A C25 H25B 109.5 . . ?
C24 C25 H25C 109.5 . . ?
H25A C25 H25C 109.5 . . ?
H25B C25 H25C 109.5 . . ?
C24 C26 H26A 109.5 . . ?
C24 C26 H26B 109.5 . . ?
H26A C26 H26B 109.5 . . ?
C24 C26 H26C 109.5 . . ?
H26A C26 H26C 109.5 . . ?
H26B C26 H26C 109.5 . . ?
N3 C32 C31 124.62(17) . . ?
N3 C32 C27 119.91(18) . . ?
C31 C32 C27 115.43(18) . . ?
C28 C27 C32 121.9(2) . . ?
C28 C27 H27 119.0 . . ?
C32 C27 H27 119.0 . . ?
C30 C31 C32 122.02(19) . . ?
C30 C31 H31 119.0 . . ?
C32 C31 H31 119.0 . . ?
C27 C28 C29 121.3(2) . . ?
C27 C28 H28 119.3 . . ?
C29 C28 H28 119.3 . . ?
C31 C30 C29 121.3(2) . . ?
C31 C30 H30 119.3 . . ?
C29 C30 H30 119.3 . . ?
C30 C29 C28 118.0(2) . . ?
C30 C29 H29 121.0 . . ?
C28 C29 H29 121.0 . . ?
N3 C33 P3 109.78(13) . . ?
N3 C33 H33A 109.7 . . ?
P3 C33 H33A 109.7 . . ?
N3 C33 H33B 109.7 . . ?
P3 C33 H33B 109.7 . . ?
H33A C33 H33B 108.2 . . ?
C36 C34 C35 110.29(17) . . ?
C36 C34 P3 110.03(13) . . ?
C35 C34 P3 115.32(14) . . ?
C36 C34 H34 106.9 . . ?
C35 C34 H34 106.9 . . ?
P3 C34 H34 106.9 . . ?
C34 C35 H35A 109.5 . . ?
C34 C35 H35B 109.5 . . ?
H35A C35 H35B 109.5 . . ?
C34 C35 H35C 109.5 . . ?
H35A C35 H35C 109.5 . . ?
H35B C35 H35C 109.5 . . ?
C34 C36 H36A 109.5 . . ?
C34 C36 H36B 109.5 . . ?
H36A C36 H36B 109.5 . . ?
C34 C36 H36C 109.5 . . ?
H36A C36 H36C 109.5 . . ?
H36B C36 H36C 109.5 . . ?
C38 C37 C39 111.91(16) . . ?
C38 C37 P3 111.31(14) . . ?
C39 C37 P3 115.55(14) . . ?
C38 C37 H37 105.7 . . ?
C39 C37 H37 105.7 . . ?
P3 C37 H37 105.7 . . ?
C37 C38 H38A 109.5 . . ?
C37 C38 H38B 109.5 . . ?
H38A C38 H38B 109.5 . . ?
C37 C38 H38C 109.5 . . ?
H38A C38 H38C 109.5 . . ?
H38B C38 H38C 109.5 . . ?
C37 C39 H39A 109.5 . . ?
C37 C39 H39B 109.5 . . ?
H39A C39 H39B 109.5 . . ?
C37 C39 H39C 109.5 . . ?
H39A C39 H39C 109.5 . . ?
H39B C39 H39C 109.5 . . ?
O1 C40 C41 104.72(17) . . ?
O1 C40 H40A 110.8 . . ?
C41 C40 H40A 110.8 . . ?
O1 C40 H40B 110.8 . . ?
C41 C40 H40B 110.8 . . ?
H40A C40 H40B 108.9 . . ?
C40 C41 C42 102.12(19) . . ?
C40 C41 H41A 111.3 . . ?
C42 C41 H41A 111.3 . . ?
C40 C41 H41B 111.3 . . ?
C42 C41 H41B 111.3 . . ?
H41A C41 H41B 109.2 . . ?
C43 C42 C41 102.47(18) . . ?
C43 C42 H42A 111.3 . . ?
C41 C42 H42A 111.3 . . ?
C43 C42 H42B 111.3 . . ?
C41 C42 H42B 111.3 . . ?
H42A C42 H42B 109.2 . . ?
O1 C43 C42 106.01(17) . . ?
O1 C43 H43A 110.5 . . ?
C42 C43 H43A 110.5 . . ?
O1 C43 H43B 110.5 . . ?
C42 C43 H43B 110.5 . . ?
H43A C43 H43B 108.7 . . ?
C15 C14 C19 122.7(15) . . ?
C15 C14 H14 118.7 . . ?
C19 C14 H14 118.7 . . ?
C14 C15 C16 121.9(13) . . ?
C14 C15 H15 119.0 . . ?
C16 C15 H15 119.0 . . ?
C15 C16 C17 118.6(15) . . ?
C15 C16 H16 120.7 . . ?
C17 C16 H16 120.7 . . ?
C16 C17 C18 119.3(16) . . ?
C16 C17 H17 120.4 . . ?
C18 C17 H17 120.4 . . ?
C19 C18 C17 124.0(10) . . ?
C19 C18 H18 118.0 . . ?
C17 C18 H18 118.0 . . ?
N2 C19 C18 124.77(17) . . ?
N2 C19 C14 121.4(8) . . ?
C18 C19 C14 113.3(8) . . ?
C19' C14' C15' 121.6(15) . . ?
C19' C14' H14' 119.2 . . ?
C15' C14' H14' 119.2 . . ?
C16' C15' C14' 120.6(13) . . ?
C16' C15' H15' 119.7 . . ?
C14' C15' H15' 119.7 . . ?
C17' C16' C15' 117.3(16) . . ?
C17' C16' H16' 121.4 . . ?
C15' C16' H16' 121.4 . . ?
C16' C17' C18' 124.1(19) . . ?
C16' C17' H17' 118.0 . . ?
C18' C17' H17' 118.0 . . ?
C17' C18' C19' 118.6(10) . . ?
C17' C18' H18' 120.7 . . ?
C19' C18' H18' 120.7 . . ?
C14' C19' N2 117.4(9) . . ?
C14' C19' C18' 117.2(9) . . ?
N2 C19' C18' 124.77(17) . . ?

loop_
_geom_bond_atom_site_label_1
_geom_bond_atom_site_label_2
_geom_bond_distance
_geom_bond_site_symmetry_2
_geom_bond_publ_flag
Y1 N1 2.2330(15) . ?
Y1 N3 2.3181(16) . ?
Y1 N2 2.3438(16) . ?
Y1 O1 2.3984(13) . ?
Y1 Ni1 2.5905(3) . ?
Y1 P3 3.2911(5) . ?
Y1 P2 3.3701(5) . ?
C1 C2 1.390(3) . ?
C1 C6 1.410(3) . ?
C1 H1 0.9500 . ?
O1 C40 1.464(2) . ?
O1 C43 1.465(3) . ?
Ni1 P2 2.1856(6) . ?
Ni1 P3 2.1885(6) . ?
Ni1 P1 2.2111(5) . ?
P1 C8 1.860(2) . ?
P1 C7 1.8671(18) . ?
P1 C11 1.872(2) . ?
N1 C6 1.380(2) . ?
N1 C7 1.461(2) . ?
C6 C5 1.408(3) . ?
P2 C20 1.8416(19) . ?
P2 C21 1.866(2) . ?
P2 C24 1.8754(19) . ?
C2 C3 1.376(3) . ?
C2 H2 0.9500 . ?
N2 C19' 1.389(2) . ?
N2 C19 1.389(2) . ?
N2 C20 1.467(2) . ?
N3 C32 1.385(2) . ?
N3 C33 1.469(2) . ?
C3 C4 1.389(3) . ?
C3 H3 0.9500 . ?
P3 C33 1.856(2) . ?
P3 C37 1.8641(19) . ?
P3 C34 1.8737(19) . ?
C4 C5 1.382(3) . ?
C4 H4 0.9500 . ?
C5 H5 0.9500 . ?
C7 H7A 0.9900 . ?
C7 H7B 0.9900 . ?
C8 C10 1.525(3) . ?
C8 C9 1.527(3) . ?
C8 H8 1.0000 . ?
C9 H9A 0.9800 . ?
C9 H9B 0.9800 . ?
C9 H9C 0.9800 . ?
C10 H10A 0.9800 . ?
C10 H10B 0.9800 . ?
C10 H10C 0.9800 . ?
C11 C12 1.531(3) . ?
C11 C13 1.538(3) . ?
C11 H11 1.0000 . ?
C13 H13A 0.9800 . ?
C13 H13B 0.9800 . ?
C13 H13C 0.9800 . ?
C12 H12A 0.9800 . ?
C12 H12B 0.9800 . ?
C12 H12C 0.9800 . ?
C20 H20A 0.9900 . ?
C20 H20B 0.9900 . ?
C21 C22 1.527(3) . ?
C21 C23 1.536(3) . ?
C21 H21 1.0000 . ?
C22 H22A 0.9800 . ?
C22 H22B 0.9800 . ?
C22 H22C 0.9800 . ?
C23 H23A 0.9800 . ?
C23 H23B 0.9800 . ?
C23 H23C 0.9800 . ?
C24 C25 1.513(3) . ?
C24 C26 1.533(3) . ?
C24 H24 1.0000 . ?
C25 H25A 0.9800 . ?
C25 H25B 0.9800 . ?
C25 H25C 0.9800 . ?
C26 H26A 0.9800 . ?
C26 H26B 0.9800 . ?
C26 H26C 0.9800 . ?
C32 C31 1.410(3) . ?
C32 C27 1.419(3) . ?
C27 C28 1.381(3) . ?
C27 H27 0.9500 . ?
C31 C30 1.384(3) . ?
C31 H31 0.9500 . ?
C28 C29 1.388(3) . ?
C28 H28 0.9500 . ?
C30 C29 1.385(3) . ?
C30 H30 0.9500 . ?
C29 H29 0.9500 . ?
C33 H33A 0.9900 . ?
C33 H33B 0.9900 . ?
C34 C36 1.529(3) . ?
C34 C35 1.531(3) . ?
C34 H34 1.0000 . ?
C35 H35A 0.9800 . ?
C35 H35B 0.9800 . ?
C35 H35C 0.9800 . ?
C36 H36A 0.9800 . ?
C36 H36B 0.9800 . ?
C36 H36C 0.9800 . ?
C37 C38 1.533(3) . ?
C37 C39 1.534(3) . ?
C37 H37 1.0000 . ?
C38 H38A 0.9800 . ?
C38 H38B 0.9800 . ?
C38 H38C 0.9800 . ?
C39 H39A 0.9800 . ?
C39 H39B 0.9800 . ?
C39 H39C 0.9800 . ?
C40 C41 1.509(3) . ?
C40 H40A 0.9900 . ?
C40 H40B 0.9900 . ?
C41 C42 1.522(3) . ?
C41 H41A 0.9900 . ?
C41 H41B 0.9900 . ?
C42 C43 1.512(3) . ?
C42 H42A 0.9900 . ?
C42 H42B 0.9900 . ?
C43 H43A 0.9900 . ?
C43 H43B 0.9900 . ?
C14 C15 1.37(2) . ?
C14 C19 1.476(19) . ?
C14 H14 0.9500 . ?
C15 C16 1.401(19) . ?
C15 H15 0.9500 . ?
C16 C17 1.40(3) . ?
C16 H16 0.9500 . ?
C17 C18 1.43(3) . ?
C17 H17 0.9500 . ?
C18 C19 1.407(3) . ?
C18 H18 0.9500 . ?
C14' C19' 1.37(2) . ?
C14' C15' 1.38(2) . ?
C14' H14' 0.9500 . ?
C15' C16' 1.362(19) . ?
C15' H15' 0.9500 . ?
C16' C17' 1.35(3) . ?
C16' H16' 0.9500 . ?
C17' C18' 1.36(3) . ?
C17' H17' 0.9500 . ?
C18' C19' 1.407(3) . ?
C18' H18' 0.9500 . ?

loop_
_geom_torsion_atom_site_label_1
_geom_torsion_atom_site_label_2
_geom_torsion_atom_site_label_3
_geom_torsion_atom_site_label_4
_geom_torsion
_geom_torsion_site_symmetry_1
_geom_torsion_site_symmetry_2
_geom_torsion_site_symmetry_3
_geom_torsion_site_symmetry_4
_geom_torsion_publ_flag
C7 N1 C6 C5 -164.86(18) . . . . ?
Y1 N1 C6 C5 41.4(2) . . . . ?
C7 N1 C6 C1 17.1(3) . . . . ?
Y1 N1 C6 C1 -136.60(17) . . . . ?
C2 C1 C6 N1 176.78(19) . . . . ?
C2 C1 C6 C5 -1.3(3) . . . . ?
C6 C1 C2 C3 -0.2(3) . . . . ?
C1 C2 C3 C4 0.9(3) . . . . ?
C2 C3 C4 C5 -0.2(3) . . . . ?
C3 C4 C5 C6 -1.3(3) . . . . ?
N1 C6 C5 C4 -176.17(19) . . . . ?
C1 C6 C5 C4 2.0(3) . . . . ?
C6 N1 C7 P1 157.35(14) . . . . ?
Y1 N1 C7 P1 -47.64(16) . . . . ?
C8 P1 C7 N1 154.84(14) . . . . ?
C11 P1 C7 N1 -100.22(15) . . . . ?
Ni1 P1 C7 N1 21.55(16) . . . . ?
C7 P1 C8 C10 -68.87(15) . . . . ?
C11 P1 C8 C10 -171.07(14) . . . . ?
Ni1 P1 C8 C10 58.62(16) . . . . ?
C7 P1 C8 C9 168.13(15) . . . . ?
C11 P1 C8 C9 65.93(15) . . . . ?
Ni1 P1 C8 C9 -64.38(16) . . . . ?
C8 P1 C11 C12 -92.46(15) . . . . ?
C7 P1 C11 C12 164.92(15) . . . . ?
Ni1 P1 C11 C12 43.15(16) . . . . ?
C8 P1 C11 C13 36.04(16) . . . . ?
C7 P1 C11 C13 -66.57(16) . . . . ?
Ni1 P1 C11 C13 171.65(12) . . . . ?
C19' N2 C20 P2 -171.56(14) . . . . ?
C19 N2 C20 P2 -171.56(14) . . . . ?
Y1 N2 C20 P2 28.88(17) . . . . ?
C21 P2 C20 N2 90.79(15) . . . . ?
C24 P2 C20 N2 -158.69(14) . . . . ?
Ni1 P2 C20 N2 -46.17(15) . . . . ?
Y1 P2 C20 N2 -18.48(12) . . . . ?
C20 P2 C21 C22 -65.91(16) . . . . ?
C24 P2 C21 C22 -173.54(14) . . . . ?
Ni1 P2 C21 C22 65.34(16) . . . . ?
Y1 P2 C21 C22 9.17(16) . . . . ?
C20 P2 C21 C23 60.47(18) . . . . ?
C24 P2 C21 C23 -47.16(18) . . . . ?
Ni1 P2 C21 C23 -168.28(13) . . . . ?
Y1 P2 C21 C23 135.55(15) . . . . ?
C20 P2 C24 C25 -165.13(16) . . . . ?
C21 P2 C24 C25 -56.35(18) . . . . ?
Ni1 P2 C24 C25 76.13(17) . . . . ?
Y1 P2 C24 C25 119.66(15) . . . . ?
C20 P2 C24 C26 -33.4(2) . . . . ?
C21 P2 C24 C26 75.37(19) . . . . ?
Ni1 P2 C24 C26 -152.15(16) . . . . ?
Y1 P2 C24 C26 -108.63(18) . . . . ?
C33 N3 C32 C31 10.5(3) . . . . ?
Y1 N3 C32 C31 -169.19(15) . . . . ?
C33 N3 C32 C27 -166.97(17) . . . . ?
Y1 N3 C32 C27 13.3(2) . . . . ?
N3 C32 C27 C28 179.01(18) . . . . ?
C31 C32 C27 C28 1.3(3) . . . . ?
N3 C32 C31 C30 -177.68(19) . . . . ?
C27 C32 C31 C30 -0.1(3) . . . . ?
C32 C27 C28 C29 -1.4(3) . . . . ?
C32 C31 C30 C29 -1.0(3) . . . . ?
C31 C30 C29 C28 0.9(3) . . . . ?
C27 C28 C29 C30 0.3(3) . . . . ?
C32 N3 C33 P3 163.52(13) . . . . ?
Y1 N3 C33 P3 -16.74(17) . . . . ?
C37 P3 C33 N3 -142.59(13) . . . . ?
C34 P3 C33 N3 111.16(14) . . . . ?
Ni1 P3 C33 N3 -25.27(15) . . . . ?
Y1 P3 C33 N3 10.61(11) . . . . ?
C33 P3 C34 C36 -61.34(16) . . . . ?
C37 P3 C34 C36 -166.48(14) . . . . ?
Ni1 P3 C34 C36 64.88(16) . . . . ?
Y1 P3 C34 C36 13.87(15) . . . . ?
C33 P3 C34 C35 173.15(15) . . . . ?
C37 P3 C34 C35 68.00(16) . . . . ?
Ni1 P3 C34 C35 -60.64(16) . . . . ?
Y1 P3 C34 C35 -111.65(14) . . . . ?
C33 P3 C37 C38 160.64(14) . . . . ?
C34 P3 C37 C38 -97.12(15) . . . . ?
Ni1 P3 C37 C38 41.75(15) . . . . ?
Y1 P3 C37 C38 82.1(2) . . . . ?
C33 P3 C37 C39 -70.28(16) . . . . ?
C34 P3 C37 C39 31.96(17) . . . . ?
Ni1 P3 C37 C39 170.83(13) . . . . ?
Y1 P3 C37 C39 -148.82(12) . . . . ?
C43 O1 C40 C41 -19.0(2) . . . . ?
Y1 O1 C40 C41 154.70(15) . . . . ?
O1 C40 C41 C42 36.1(2) . . . . ?
C40 C41 C42 C43 -39.2(3) . . . . ?
C40 O1 C43 C42 -6.0(2) . . . . ?
Y1 O1 C43 C42 179.04(15) . . . . ?
C41 C42 C43 O1 28.2(3) . . . . ?
C19 C14 C15 C16 -4.8(15) . . . . ?
C14 C15 C16 C17 0.4(14) . . . . ?
C15 C16 C17 C18 4.5(18) . . . . ?
C16 C17 C18 C19 -5.5(18) . . . . ?
C20 N2 C19 C18 -17.0(3) . . . . ?
Y1 N2 C19 C18 139.90(18) . . . . ?
C20 N2 C19 C14 172.3(6) . . . . ?
Y1 N2 C19 C14 -30.8(6) . . . . ?
C17 C18 C19 N2 -170.1(9) . . . . ?
C17 C18 C19 C14 1.3(10) . . . . ?
C15 C14 C19 N2 175.6(8) . . . . ?
C15 C14 C19 C18 3.8(12) . . . . ?
C19' C14' C15' C16' 6.4(14) . . . . ?
C14' C15' C16' C17' 1.1(14) . . . . ?
C15' C16' C17' C18' -7(2) . . . . ?
C16' C17' C18' C19' 5.9(19) . . . . ?
C15' C14' C19' N2 -179.0(7) . . . . ?
C15' C14' C19' C18' -7.7(11) . . . . ?
C20 N2 C19' C14' 153.6(6) . . . . ?
Y1 N2 C19' C14' -49.6(6) . . . . ?
C20 N2 C19' C18' -17.0(3) . . . . ?
Y1 N2 C19' C18' 139.90(18) . . . . ?
C17' C18' C19' C14' 1.7(11) . . . . ?
C17' C18' C19' N2 172.3(9) . . . . ?
